data_2208050
loop_
_publ_author_name
'Fang, Hua'
'Fang, Mei-Juan'
'Luo, Shu-Na'
'Huang, Rong-Bin'
'Zhao, Yu-Fen'

_publ_section_title
;
 Diisopropyl (hydroxyphenylmethyl)phosphonate
;
_journal_coeditor_code DN6297
_journal_issue 2
_journal_name_full 'Acta Crystallographica Section E'
_journal_page_first o637
_journal_page_last o638
_journal_paper_doi 10.1107/S1600536806001024
_journal_volume 62
_journal_year 2006
_chemical_formula_iupac 'C13 H21 O4 P'
_chemical_formula_moiety 'C13 H21 O4 P'
_chemical_formula_sum 'C13 H21 O4 P'
_chemical_formula_weight 272.27
_chemical_name_systematic
;
Diisopropyl (hydroxyphenylmethyl)phosphonate
;
_space_group_IT_number 14
_symmetry_cell_setting monoclinic
_symmetry_space_group_name_Hall '-P 2yn'
_symmetry_space_group_name_H-M 'P 1 21/n 1'
_atom_sites_solution_hydrogens geom
_atom_sites_solution_primary direct
_atom_sites_solution_secondary difmap
_audit_creation_method SHELXL-97
_cell_angle_alpha 90.00
_cell_angle_beta 100.217(6)
_cell_angle_gamma 90.00
_cell_formula_units_Z 4
_cell_length_a 9.680(3)
_cell_length_b 8.579(3)
_cell_length_c 18.007(6)
_cell_measurement_reflns_used 2266
_cell_measurement_temperature 273(2)
_cell_measurement_theta_max 25.05
_cell_measurement_theta_min 2.24
_cell_volume 1471.7(8)
_computing_cell_refinement SMART
_computing_data_collection 'SMART (Bruker, 2001)'
_computing_data_reduction 'SAINT (Bruker, 2001)'
_computing_molecular_graphics 'ORTEP-3 (Farrugia, 1997) and PLATON (Spek, 2003)'
_computing_publication_material SHELXL97
_computing_structure_refinement 'SHELXL97 (Sheldrick, 1997)'
_computing_structure_solution 'SHELXS97 (Sheldrick, 1997)'
_diffrn_ambient_temperature 273(2)
_diffrn_measured_fraction_theta_full 0.997
_diffrn_measured_fraction_theta_max 0.997
_diffrn_measurement_device_type 'Bruker APEX area-detector'
_diffrn_measurement_method '\f and \w'
_diffrn_radiation_monochromator graphite
_diffrn_radiation_source 'fine-focus sealed tube'
_diffrn_radiation_type MoK\a
_diffrn_radiation_wavelength 0.71073
_diffrn_reflns_av_R_equivalents 0.0249
_diffrn_reflns_av_sigmaI/netI 0.0352
_diffrn_reflns_limit_h_max 11
_diffrn_reflns_limit_h_min -10
_diffrn_reflns_limit_k_max 10
_diffrn_reflns_limit_k_min -8
_diffrn_reflns_limit_l_max 21
_diffrn_reflns_limit_l_min -21
_diffrn_reflns_number 7150
_diffrn_reflns_theta_full 25.00
_diffrn_reflns_theta_max 25.00
_diffrn_reflns_theta_min 2.24
_diffrn_standards_decay_% 0
_diffrn_standards_interval_count 0
_diffrn_standards_interval_time 0
_diffrn_standards_number 0
_exptl_absorpt_coefficient_mu 0.191
_exptl_absorpt_correction_T_max 0.9793
_exptl_absorpt_correction_T_min 0.9122
_exptl_absorpt_correction_type multi-scan
_exptl_absorpt_process_details '(SADABS; Bruker, 2001)'
_exptl_crystal_colour colorless
_exptl_crystal_density_diffrn 1.229
_exptl_crystal_density_method 'not measured'
_exptl_crystal_description block
_exptl_crystal_F_000 584
_exptl_crystal_size_max 0.49
_exptl_crystal_size_mid 0.21
_exptl_crystal_size_min 0.11
_refine_diff_density_max 0.382
_refine_diff_density_min -0.193
_refine_ls_extinction_method none
_refine_ls_goodness_of_fit_ref 1.091
_refine_ls_hydrogen_treatment constr
_refine_ls_matrix_type full
_refine_ls_number_parameters 168
_refine_ls_number_reflns 2591
_refine_ls_number_restraints 0
_refine_ls_restrained_S_all 1.091
_refine_ls_R_factor_all 0.0747
_refine_ls_R_factor_gt 0.0613
_refine_ls_shift/su_max 0.001
_refine_ls_shift/su_mean 0.000
_refine_ls_structure_factor_coef Fsqd
_refine_ls_weighting_details 'calc w=1/[\s^2^(Fo^2^)+(0.076P)^2^+0.5611P] where P=(Fo^2^+2Fc^2^)/3'
_refine_ls_weighting_scheme calc
_refine_ls_wR_factor_gt 0.1486
_refine_ls_wR_factor_ref 0.1581
_reflns_number_gt 2136
_reflns_number_total 2591
_reflns_threshold_expression I>2\s(I)
_cod_data_source_file dn6297.cif
_cod_data_source_block I
_cod_original_sg_symbol_H-M 'P 21/n'
_cod_database_code 2208050
_cod_database_fobs_code 2208050

loop_
_symmetry_equiv_pos_as_xyz
'x, y, z'
'-x+1/2, y+1/2, -z+1/2'
'-x, -y, -z'
'x-1/2, -y-1/2, z-1/2'

loop_
_atom_site_label
_atom_site_fract_x
_atom_site_fract_y
_atom_site_fract_z
_atom_site_U_iso_or_equiv
_atom_site_adp_type
_atom_site_calc_flag
_atom_site_refinement_flags
_atom_site_occupancy
_atom_site_type_symbol
P1 0.11238(7) 0.76018(8) 0.14756(4) 0.0504(3) Uani d . 1 P
O4 -0.0149(2) 0.8314(2) 0.09403(10) 0.0598(6) Uani d . 1 O
O3 0.2369(2) 0.7998(2) 0.10709(11) 0.0636(6) Uani d . 1 O
O2 0.10153(19) 0.5966(2) 0.16616(11) 0.0602(5) Uani d . 1 O
O1 0.2548(2) 0.8419(2) 0.27464(12) 0.0677(6) Uani d . 1 O
H1 0.3006 0.9189 0.2910 0.102 Uiso calc R 1 H
C2 0.0048(3) 0.8824(3) 0.26573(14) 0.0548(7) Uani d . 1 C
C1 0.1283(3) 0.8902(3) 0.22756(14) 0.0540(7) Uani d . 1 C
H1A 0.1394 0.9973 0.2106 0.065 Uiso calc R 1 H
C3 -0.1058(3) 0.9842(4) 0.24752(17) 0.0694(9) Uani d . 1 C
H3 -0.1033 1.0587 0.2102 0.083 Uiso calc R 1 H
C13 0.3722(3) 0.7223(4) 0.12540(18) 0.0623(8) Uani d . 1 C
H13 0.3736 0.6594 0.1710 0.075 Uiso calc R 1 H
C7 -0.0036(4) 0.7721(4) 0.32031(17) 0.0704(9) Uani d . 1 C
H7 0.0695 0.7014 0.3337 0.084 Uiso calc R 1 H
C8 -0.0983(3) 0.7471(4) 0.03247(18) 0.0727(9) Uani d . 1 C
H8 -0.1143 0.6405 0.0486 0.087 Uiso calc R 1 H
C4 -0.2188(4) 0.9783(5) 0.2829(2) 0.0838(10) Uani d . 1 C
H4 -0.2918 1.0492 0.2703 0.101 Uiso calc R 1 H
C12 0.3902(4) 0.6189(5) 0.0634(2) 0.0999(13) Uani d . 1 C
H12A 0.3149 0.5445 0.0551 0.150 Uiso calc R 1 H
H12B 0.4781 0.5650 0.0760 0.150 Uiso calc R 1 H
H12C 0.3894 0.6792 0.0185 0.150 Uiso calc R 1 H
C11 0.4799(4) 0.8469(5) 0.1422(3) 0.1075(14) Uani d . 1 C
H11A 0.4750 0.9139 0.0990 0.161 Uiso calc R 1 H
H11B 0.5715 0.8006 0.1536 0.161 Uiso calc R 1 H
H11C 0.4629 0.9069 0.1847 0.161 Uiso calc R 1 H
C6 -0.1175(5) 0.7654(5) 0.3549(2) 0.0898(12) Uani d . 1 C
H6 -0.1223 0.6895 0.3912 0.108 Uiso calc R 1 H
C10 -0.0299(5) 0.7429(6) -0.0331(2) 0.1204(17) Uani d . 1 C
H10A -0.0096 0.8474 -0.0470 0.181 Uiso calc R 1 H
H10B -0.0909 0.6939 -0.0744 0.181 Uiso calc R 1 H
H10C 0.0559 0.6848 -0.0213 0.181 Uiso calc R 1 H
C9 -0.2341(4) 0.8323(7) 0.0163(3) 0.136(2) Uani d . 1 C
H9A -0.2711 0.8439 0.0620 0.204 Uiso calc R 1 H
H9B -0.2995 0.7747 -0.0198 0.204 Uiso calc R 1 H
H9C -0.2194 0.9334 -0.0039 0.204 Uiso calc R 1 H
C5 -0.2247(4) 0.8691(6) 0.3366(2) 0.0923(12) Uani d . 1 C
H5 -0.3018 0.8649 0.3609 0.111 Uiso calc R 1 H

loop_
_atom_site_aniso_label
_atom_site_aniso_U_11
_atom_site_aniso_U_22
_atom_site_aniso_U_33
_atom_site_aniso_U_12
_atom_site_aniso_U_13
_atom_site_aniso_U_23
P1 0.0550(4) 0.0459(4) 0.0447(4) 0.0040(3) -0.0061(3) -0.0008(3)
O4 0.0644(12) 0.0592(13) 0.0477(10) 0.0102(9) -0.0117(9) -0.0046(9)
O3 0.0646(12) 0.0614(13) 0.0621(12) 0.0125(10) 0.0039(10) 0.0128(10)
O2 0.0652(12) 0.0473(11) 0.0621(11) 0.0011(9) -0.0047(9) -0.0024(9)
O1 0.0653(13) 0.0598(13) 0.0654(13) 0.0003(10) -0.0227(10) -0.0050(10)
C2 0.0663(17) 0.0512(16) 0.0412(13) -0.0032(14) -0.0061(12) -0.0087(12)
C1 0.0599(16) 0.0436(15) 0.0515(15) -0.0024(12) -0.0097(12) -0.0024(12)
C3 0.0708(19) 0.076(2) 0.0550(17) 0.0055(17) -0.0053(15) -0.0002(16)
C13 0.0641(18) 0.0566(18) 0.0644(18) 0.0063(14) 0.0066(15) 0.0074(14)
C7 0.098(2) 0.0586(19) 0.0523(17) -0.0026(17) 0.0075(17) -0.0026(14)
C8 0.073(2) 0.075(2) 0.0583(18) -0.0106(17) -0.0188(15) 0.0028(16)
C4 0.066(2) 0.106(3) 0.076(2) 0.004(2) 0.0024(18) -0.012(2)
C12 0.107(3) 0.106(3) 0.086(2) 0.028(2) 0.016(2) -0.016(2)
C11 0.073(2) 0.092(3) 0.157(4) -0.006(2) 0.018(3) -0.010(3)
C6 0.127(4) 0.078(3) 0.067(2) -0.019(3) 0.025(2) -0.0071(19)
C10 0.115(3) 0.170(5) 0.069(2) -0.009(3) -0.003(2) -0.046(3)
C9 0.068(2) 0.218(6) 0.106(3) 0.016(3) -0.026(2) -0.020(4)
C5 0.092(3) 0.109(3) 0.081(3) -0.026(3) 0.030(2) -0.031(2)

loop_
_atom_type_symbol
_atom_type_description
_atom_type_scat_dispersion_real
_atom_type_scat_dispersion_imag
_atom_type_scat_source
C C 0.0033 0.0016 'International Tables Vol C Tables 4.2.6.8 and 6.1.1.4'
H H 0.0000 0.0000 'International Tables Vol C Tables 4.2.6.8 and 6.1.1.4'
O O 0.0106 0.0060 'International Tables Vol C Tables 4.2.6.8 and 6.1.1.4'
P P 0.1023 0.0942 'International Tables Vol C Tables 4.2.6.8 and 6.1.1.4'

loop_
_geom_angle_atom_site_label_1
_geom_angle_atom_site_label_2
_geom_angle_atom_site_label_3
_geom_angle
O2 P1 O4 116.30(11)
O2 P1 O3 114.46(12)
O4 P1 O3 102.69(11)
O2 P1 C1 114.36(12)
O4 P1 C1 101.44(11)
O3 P1 C1 105.99(13)
C8 O4 P1 123.7(2)
C13 O3 P1 122.43(18)
C1 O1 H1 109.5
C3 C2 C7 117.7(3)
C3 C2 C1 121.2(3)
C7 C2 C1 121.1(3)
O1 C1 C2 113.0(2)
O1 C1 P1 103.78(18)
C2 C1 P1 112.34(18)
O1 C1 H1A 109.2
C2 C1 H1A 109.2
P1 C1 H1A 109.2
C4 C3 C2 121.4(3)
C4 C3 H3 119.3
C2 C3 H3 119.3
O3 C13 C12 109.3(3)
O3 C13 C11 106.7(3)
C12 C13 C11 114.7(3)
O3 C13 H13 108.7
C12 C13 H13 108.7
C11 C13 H13 108.7
C6 C7 C2 120.7(3)
C6 C7 H7 119.7
C2 C7 H7 119.7
O4 C8 C10 111.3(3)
O4 C8 C9 105.0(3)
C10 C8 C9 111.5(4)
O4 C8 H8 109.7
C10 C8 H8 109.7
C9 C8 H8 109.7
C5 C4 C3 120.0(4)
C5 C4 H4 120.0
C3 C4 H4 120.0
C13 C12 H12A 109.5
C13 C12 H12B 109.5
H12A C12 H12B 109.5
C13 C12 H12C 109.5
H12A C12 H12C 109.5
H12B C12 H12C 109.5
C13 C11 H11A 109.5
C13 C11 H11B 109.5
H11A C11 H11B 109.5
C13 C11 H11C 109.5
H11A C11 H11C 109.5
H11B C11 H11C 109.5
C7 C6 C5 120.4(4)
C7 C6 H6 119.8
C5 C6 H6 119.8
C8 C10 H10A 109.5
C8 C10 H10B 109.5
H10A C10 H10B 109.5
C8 C10 H10C 109.5
H10A C10 H10C 109.5
H10B C10 H10C 109.5
C8 C9 H9A 109.5
C8 C9 H9B 109.5
H9A C9 H9B 109.5
C8 C9 H9C 109.5
H9A C9 H9C 109.5
H9B C9 H9C 109.5
C4 C5 C6 119.8(4)
C4 C5 H5 120.1
C6 C5 H5 120.1

loop_
_geom_bond_atom_site_label_1
_geom_bond_atom_site_label_2
_geom_bond_distance
P1 O2 1.451(2)
P1 O4 1.5492(19)
P1 O3 1.553(2)
P1 C1 1.807(3)
O4 C8 1.444(3)
O3 C13 1.453(3)
O1 C1 1.422(3)
O1 H1 0.8200
C2 C3 1.376(4)
C2 C7 1.377(4)
C2 C1 1.483(4)
C1 H1A 0.9800
C3 C4 1.361(5)
C3 H3 0.9300
C13 C12 1.460(5)
C13 C11 1.487(5)
C13 H13 0.9800
C7 C6 1.361(5)
C7 H7 0.9300
C8 C10 1.453(5)
C8 C9 1.488(5)
C8 H8 0.9800
C4 C5 1.355(6)
C4 H4 0.9300
C12 H12A 0.9600
C12 H12B 0.9600
C12 H12C 0.9600
C11 H11A 0.9600
C11 H11B 0.9600
C11 H11C 0.9600
C6 C5 1.362(6)
C6 H6 0.9300
C10 H10A 0.9600
C10 H10B 0.9600
C10 H10C 0.9600
C9 H9A 0.9600
C9 H9B 0.9600
C9 H9C 0.9600
C5 H5 0.9300

loop_
_geom_hbond_atom_site_label_D
_geom_hbond_atom_site_label_H
_geom_hbond_atom_site_label_A
_geom_hbond_site_symmetry_A
_geom_hbond_distance_DH
_geom_hbond_distance_HA
_geom_hbond_distance_DA
_geom_hbond_angle_DHA
O1 H1 O2 2 0.82 1.89 2.705(3) 176

loop_
_cod_related_entry_id
_cod_related_entry_database
_cod_related_entry_code
1 ChemSpider 2050669
